data_1520516
loop_
_publ_author_name
'Chang, Meng-Yang'
'Cheng, Yu-Chieh'
'Lu, Yi-Ju'

_publ_section_title
;
 Synthesis of Substituted Benzenes via Bi(OTf)3-Mediated Intramolecular
 Carbonyl Allylation of \a-Prenyl or \a-Geranyl \b-Arylketosulfones.
;
_journal_issue 12
_journal_name_full 'Organic letters'
_journal_page_first 3142
_journal_page_last 3145
_journal_paper_doi 10.1021/acs.orglett.5b01461
_journal_volume 17
_journal_year 2015
_chemical_formula_sum 'C25 H29 N O5 S'
_chemical_formula_weight 455.55
_space_group_crystal_system monoclinic
_space_group_IT_number 15
_space_group_name_Hall '-C 2yc'
_space_group_name_H-M_alt 'C 1 2/c 1'
_symmetry_space_group_name_Hall '-C 2yc'
_symmetry_space_group_name_H-M 'C 1 2/c 1'
_atom_sites_solution_hydrogens geom
_audit_creation_method SHELXL-2014/6
_cell_angle_alpha 90
_cell_angle_beta 113.297(3)
_cell_angle_gamma 90
_cell_formula_units_Z 8
_cell_length_a 30.166(4)
_cell_length_b 11.6914(15)
_cell_length_c 14.2065(18)
_cell_measurement_reflns_used 5362
_cell_measurement_temperature 100(2)
_cell_measurement_theta_max 26.2084
_cell_measurement_theta_min 2.6306
_cell_volume 4601.9(10)
_computing_cell_refinement 'SAINT V8.34A (Bruker AXS Inc., 2013)'
_computing_data_collection 'APEX2 (Bruker AXS, 2010)'
_computing_data_reduction 'SAINT V8.34A (Bruker AXS Inc., 2013)'
_computing_molecular_graphics 'SHELXTL (Sheldrick, 2008)'
_computing_publication_material SHELXTL
_computing_structure_refinement 'SHELXL-2014/6 (Sheldrick, 2014)'
_diffrn_ambient_temperature 100(2)
_diffrn_detector_area_resol_mean 8.3333
_diffrn_measured_fraction_theta_full 1.000
_diffrn_measured_fraction_theta_max 0.997
_diffrn_measurement_device_type 'Bruker APEX-II CCD'
_diffrn_measurement_method '\f and \w scans'
_diffrn_radiation_type MoK\a
_diffrn_radiation_wavelength 0.71073
_diffrn_reflns_av_R_equivalents 0.0433
_diffrn_reflns_av_unetI/netI 0.0349
_diffrn_reflns_laue_measured_fraction_full 1.000
_diffrn_reflns_laue_measured_fraction_max 0.997
_diffrn_reflns_limit_h_max 37
_diffrn_reflns_limit_h_min -37
_diffrn_reflns_limit_k_max 14
_diffrn_reflns_limit_k_min -14
_diffrn_reflns_limit_l_max 17
_diffrn_reflns_limit_l_min -17
_diffrn_reflns_number 24443
_diffrn_reflns_point_group_measured_fraction_full 1.000
_diffrn_reflns_point_group_measured_fraction_max 0.997
_diffrn_reflns_theta_full 25.242
_diffrn_reflns_theta_max 26.596
_diffrn_reflns_theta_min 1.470
_exptl_absorpt_coefficient_mu 0.177
_exptl_absorpt_correction_T_max 0.9485
_exptl_absorpt_correction_T_min 0.8686
_exptl_absorpt_correction_type multi-scan
_exptl_absorpt_process_details 'SADABS V2014/4 (Bruker AXS Inc.)'
_exptl_crystal_colour Colorless
_exptl_crystal_density_diffrn 1.315
_exptl_crystal_density_meas ?
_exptl_crystal_density_method 'not measured'
_exptl_crystal_description Tabullar
_exptl_crystal_F_000 1936
_exptl_crystal_size_max 0.25
_exptl_crystal_size_mid 0.22
_exptl_crystal_size_min 0.08
_refine_diff_density_max 0.392
_refine_diff_density_min -0.529
_refine_diff_density_rms 0.091
_refine_ls_extinction_method none
_refine_ls_goodness_of_fit_ref 1.022
_refine_ls_hydrogen_treatment constr
_refine_ls_matrix_type full
_refine_ls_number_parameters 293
_refine_ls_number_reflns 4797
_refine_ls_number_restraints 0
_refine_ls_restrained_S_all 1.022
_refine_ls_R_factor_all 0.0591
_refine_ls_R_factor_gt 0.0390
_refine_ls_shift/su_max 0.009
_refine_ls_shift/su_mean 0.000
_refine_ls_structure_factor_coef Fsqd
_refine_ls_weighting_details 'w=1/[\s^2^(Fo^2^)+(0.0560P)^2^+3.8467P] where P=(Fo^2^+2Fc^2^)/3'
_refine_ls_weighting_scheme calc
_refine_ls_wR_factor_gt 0.0971
_refine_ls_wR_factor_ref 0.1075
_reflns_Friedel_coverage 0.000
_reflns_number_gt 3693
_reflns_number_total 4797
_reflns_threshold_expression 'I > 2\s(I)'
_cod_data_source_file ol5b01461_si_003.cif
_cod_data_source_block mo_150202LT_0m_a
_cod_depositor_comments
;
The following automatic conversions were performed:

'_exptl_crystal_density_meas' value 'not measured' was changed to '?'
- the value is perceived as not measured.

Automatic conversion script
Id: cif_fix_values 3271 2015-04-21 07:52:19Z andrius 

 Adding full bibliography for 1520513--1520517.cif.
;
_cod_original_cell_volume 4601.8(10)
_cod_database_code 1520516
_shelx_space_group_comment
;
The symmetry employed for this shelxl refinement is uniquely defined
by the following loop, which should always be used as a source of
symmetry information in preference to the above space-group names.
They are only intended as comments.
;
_shelxl_version_number 2014/6

loop_
_space_group_symop_operation_xyz
'x, y, z'
'-x, y, -z+1/2'
'x+1/2, y+1/2, z'
'-x+1/2, y+1/2, -z+1/2'
'-x, -y, -z'
'x, -y, z-1/2'
'-x+1/2, -y+1/2, -z'
'x+1/2, -y+1/2, z-1/2'

loop_
_atom_site_label
_atom_site_type_symbol
_atom_site_fract_x
_atom_site_fract_y
_atom_site_fract_z
_atom_site_U_iso_or_equiv
_atom_site_adp_type
_atom_site_occupancy
_atom_site_site_symmetry_order
_atom_site_calc_flag
_atom_site_refinement_flags_posn
_atom_site_refinement_flags_adp
C1 C 0.77487(6) 0.40029(15) 0.74460(12) 0.0141(3) Uani 1 1 d . .
H1 H 0.7710 0.3157 0.7344 0.017 Uiso 1 1 calc R U
C2 C 0.82903(6) 0.42738(16) 0.78992(13) 0.0181(4) Uani 1 1 d . .
H2A H 0.8442 0.3896 0.7477 0.022 Uiso 1 1 calc R U
H2B H 0.8334 0.5109 0.7862 0.022 Uiso 1 1 calc R U
C3 C 0.85475(6) 0.38886(15) 0.90020(13) 0.0169(4) Uani 1 1 d . .
C4 C 0.90983(7) 0.39744(17) 0.94367(14) 0.0219(4) Uani 1 1 d . .
C5 C 0.93010(7) 0.38824(18) 1.06083(14) 0.0255(4) Uani 1 1 d . .
H5A H 0.9654 0.3766 1.0871 0.031 Uiso 1 1 calc R U
H5B H 0.9242 0.4611 1.0895 0.031 Uiso 1 1 calc R U
C6 C 0.90774(7) 0.29088(18) 1.09767(15) 0.0270(5) Uani 1 1 d . .
H6A H 0.9231 0.2861 1.1734 0.032 Uiso 1 1 calc R U
H6B H 0.9134 0.2176 1.0692 0.032 Uiso 1 1 calc R U
C7 C 0.85372(7) 0.31084(17) 1.06339(14) 0.0224(4) Uani 1 1 d . .
H7A H 0.8382 0.2383 1.0696 0.027 Uiso 1 1 calc R U
H7B H 0.8484 0.3673 1.1098 0.027 Uiso 1 1 calc R U
C8 C 0.83003(6) 0.35340(15) 0.95485(13) 0.0162(4) Uani 1 1 d . .
C9 C 0.77561(6) 0.35436(15) 0.91286(12) 0.0151(4) Uani 1 1 d . .
H9A H 0.7652 0.3771 0.9682 0.018 Uiso 1 1 calc R U
H9B H 0.7636 0.2759 0.8910 0.018 Uiso 1 1 calc R U
C10 C 0.75271(6) 0.43591(14) 0.82176(13) 0.0143(4) Uani 1 1 d . .
C11 C 0.69770(6) 0.42570(15) 0.77829(12) 0.0149(4) Uani 1 1 d . .
C12 C 0.66912(7) 0.52030(16) 0.77556(13) 0.0193(4) Uani 1 1 d . .
H12 H 0.6841 0.5917 0.8012 0.023 Uiso 1 1 calc R U
C13 C 0.61931(7) 0.51207(17) 0.73606(14) 0.0222(4) Uani 1 1 d . .
H13 H 0.6000 0.5767 0.7349 0.027 Uiso 1 1 calc R U
C14 C 0.59834(6) 0.40781(17) 0.69834(14) 0.0223(4) Uani 1 1 d . .
C15 C 0.62526(7) 0.31176(16) 0.70004(13) 0.0199(4) Uani 1 1 d . .
H15 H 0.6099 0.2410 0.6736 0.024 Uiso 1 1 calc R U
C16 C 0.67514(6) 0.32061(15) 0.74106(13) 0.0173(4) Uani 1 1 d . .
H16 H 0.6942 0.2550 0.7440 0.021 Uiso 1 1 calc R U
C17 C 0.69257(6) 0.41337(15) 0.54935(12) 0.0154(4) Uani 1 1 d . .
C18 C 0.65261(6) 0.48417(16) 0.52567(13) 0.0181(4) Uani 1 1 d . .
H18 H 0.6563 0.5612 0.5488 0.022 Uiso 1 1 calc R U
C19 C 0.60719(7) 0.44015(17) 0.46750(14) 0.0219(4) Uani 1 1 d . .
H19 H 0.5796 0.4879 0.4504 0.026 Uiso 1 1 calc R U
C20 C 0.60137(7) 0.32677(17) 0.43365(13) 0.0214(4) Uani 1 1 d . .
C21 C 0.64229(7) 0.25813(16) 0.45737(14) 0.0205(4) Uani 1 1 d . .
H21 H 0.6388 0.1813 0.4339 0.025 Uiso 1 1 calc R U
C22 C 0.68782(6) 0.30105(15) 0.51475(13) 0.0179(4) Uani 1 1 d . .
H22 H 0.7155 0.2542 0.5303 0.022 Uiso 1 1 calc R U
C23 C 0.55177(7) 0.2804(2) 0.37156(16) 0.0323(5) Uani 1 1 d . .
H23A H 0.5388 0.3173 0.3041 0.048 Uiso 1 1 calc R U
H23B H 0.5304 0.2961 0.4071 0.048 Uiso 1 1 calc R U
H23C H 0.5537 0.1976 0.3630 0.048 Uiso 1 1 calc R U
C24 C 0.93121(8) 0.3028(2) 0.89939(17) 0.0355(5) Uani 1 1 d . .
H24A H 0.9228 0.2279 0.9185 0.053 Uiso 1 1 calc R U
H24B H 0.9664 0.3107 0.9269 0.053 Uiso 1 1 calc R U
H24C H 0.9181 0.3095 0.8245 0.053 Uiso 1 1 calc R U
C25 C 0.92501(7) 0.51451(19) 0.91664(17) 0.0328(5) Uani 1 1 d . .
H25A H 0.9154 0.5197 0.8423 0.049 Uiso 1 1 calc R U
H25B H 0.9601 0.5229 0.9512 0.049 Uiso 1 1 calc R U
H25C H 0.9092 0.5755 0.9392 0.049 Uiso 1 1 calc R U
N1 N 0.54531(6) 0.39917(18) 0.65267(13) 0.0330(4) Uani 1 1 d . .
O1 O 0.78119(4) 0.42751(11) 0.56891(9) 0.0184(3) Uani 1 1 d . .
O2 O 0.74712(5) 0.58886(10) 0.63248(9) 0.0202(3) Uani 1 1 d . .
O3 O 0.76700(5) 0.55113(10) 0.85231(9) 0.0177(3) Uani 1 1 d . .
H3 H 0.7736 0.5583 0.9152 0.027 Uiso 1 1 calc R U
O4 O 0.52707(5) 0.30735(16) 0.61716(14) 0.0479(5) Uani 1 1 d . .
O5 O 0.52169(6) 0.48471(18) 0.65174(16) 0.0593(6) Uani 1 1 d . .
S1 S 0.75080(2) 0.46755(4) 0.62010(3) 0.01431(12) Uani 1 1 d . .

loop_
_atom_site_aniso_label
_atom_site_aniso_U_11
_atom_site_aniso_U_22
_atom_site_aniso_U_33
_atom_site_aniso_U_23
_atom_site_aniso_U_13
_atom_site_aniso_U_12
C1 0.0196(9) 0.0127(8) 0.0116(8) 0.0019(6) 0.0079(7) 0.0012(7)
C2 0.0199(9) 0.0209(9) 0.0150(9) 0.0011(7) 0.0085(7) -0.0012(7)
C3 0.0186(9) 0.0163(9) 0.0150(8) 0.0001(7) 0.0057(7) 0.0014(7)
C4 0.0194(10) 0.0262(11) 0.0189(9) 0.0039(8) 0.0062(8) 0.0012(8)
C5 0.0210(10) 0.0295(11) 0.0209(10) 0.0031(8) 0.0029(8) -0.0002(8)
C6 0.0277(11) 0.0312(12) 0.0176(9) 0.0078(8) 0.0040(8) 0.0046(9)
C7 0.0277(10) 0.0239(10) 0.0148(9) 0.0041(7) 0.0076(8) 0.0016(8)
C8 0.0223(9) 0.0119(9) 0.0138(8) 0.0008(6) 0.0066(7) 0.0017(7)
C9 0.0222(9) 0.0138(9) 0.0111(8) 0.0008(6) 0.0084(7) -0.0001(7)
C10 0.0218(9) 0.0104(8) 0.0126(8) -0.0008(6) 0.0090(7) -0.0014(7)
C11 0.0210(9) 0.0168(9) 0.0089(8) 0.0006(6) 0.0081(7) 0.0001(7)
C12 0.0259(10) 0.0192(10) 0.0148(9) -0.0026(7) 0.0101(7) 0.0009(8)
C13 0.0240(10) 0.0265(11) 0.0183(9) -0.0012(8) 0.0108(8) 0.0071(8)
C14 0.0181(9) 0.0334(11) 0.0167(9) 0.0016(8) 0.0082(7) 0.0004(8)
C15 0.0240(10) 0.0215(10) 0.0149(9) -0.0005(7) 0.0086(8) -0.0055(8)
C16 0.0233(10) 0.0174(9) 0.0136(8) 0.0020(7) 0.0100(7) 0.0009(7)
C17 0.0204(9) 0.0176(9) 0.0096(8) 0.0023(7) 0.0073(7) 0.0011(7)
C18 0.0243(10) 0.0188(9) 0.0127(8) 0.0030(7) 0.0089(7) 0.0046(7)
C19 0.0220(10) 0.0277(11) 0.0177(9) 0.0059(7) 0.0095(8) 0.0078(8)
C20 0.0215(10) 0.0291(11) 0.0140(9) 0.0015(7) 0.0074(7) -0.0005(8)
C21 0.0244(10) 0.0204(10) 0.0175(9) -0.0019(7) 0.0091(8) -0.0015(8)
C22 0.0212(9) 0.0189(9) 0.0157(9) 0.0004(7) 0.0094(7) 0.0033(7)
C23 0.0220(11) 0.0435(13) 0.0270(11) -0.0011(9) 0.0049(9) -0.0027(9)
C24 0.0297(12) 0.0486(15) 0.0283(11) 0.0016(10) 0.0118(9) 0.0133(10)
C25 0.0202(10) 0.0403(13) 0.0322(12) 0.0114(10) 0.0043(9) -0.0065(9)
N1 0.0208(9) 0.0471(12) 0.0294(10) 0.0005(8) 0.0083(8) 0.0016(9)
O1 0.0226(7) 0.0214(7) 0.0138(6) 0.0008(5) 0.0101(5) 0.0007(5)
O2 0.0307(7) 0.0112(6) 0.0198(6) 0.0021(5) 0.0111(6) 0.0012(5)
O3 0.0271(7) 0.0126(6) 0.0143(6) -0.0025(5) 0.0092(6) -0.0028(5)
O4 0.0244(9) 0.0531(12) 0.0561(11) -0.0093(9) 0.0054(8) -0.0108(8)
O5 0.0230(9) 0.0606(13) 0.0855(15) -0.0121(10) 0.0121(9) 0.0118(8)
S1 0.0208(2) 0.0123(2) 0.0112(2) 0.00137(15) 0.00787(16) 0.00087(17)

loop_
_atom_type_symbol
_atom_type_description
_atom_type_scat_dispersion_real
_atom_type_scat_dispersion_imag
_atom_type_scat_source
C C 0.0033 0.0016 'International Tables Vol C Tables 4.2.6.8 and 6.1.1.4'
N N 0.0061 0.0033 'International Tables Vol C Tables 4.2.6.8 and 6.1.1.4'
O O 0.0106 0.0060 'International Tables Vol C Tables 4.2.6.8 and 6.1.1.4'
S S 0.1246 0.1234 'International Tables Vol C Tables 4.2.6.8 and 6.1.1.4'
H H 0.0000 0.0000 'International Tables Vol C Tables 4.2.6.8 and 6.1.1.4'

loop_
_geom_angle_atom_site_label_1
_geom_angle_atom_site_label_2
_geom_angle_atom_site_label_3
_geom_angle
C2 C1 C10 109.48(14)
C2 C1 S1 105.69(11)
C10 C1 S1 117.20(12)
C2 C1 H1 108.1
C10 C1 H1 108.1
S1 C1 H1 108.1
C3 C2 C1 113.41(14)
C3 C2 H2A 108.9
C1 C2 H2A 108.9
C3 C2 H2B 108.9
C1 C2 H2B 108.9
H2A C2 H2B 107.7
C8 C3 C2 121.15(16)
C8 C3 C4 123.49(16)
C2 C3 C4 115.33(14)
C3 C4 C5 109.68(15)
C3 C4 C24 110.65(16)
C5 C4 C24 110.03(16)
C3 C4 C25 109.90(15)
C5 C4 C25 107.63(16)
C24 C4 C25 108.89(17)
C6 C5 C4 112.71(16)
C6 C5 H5A 109.0
C4 C5 H5A 109.0
C6 C5 H5B 109.0
C4 C5 H5B 109.0
H5A C5 H5B 107.8
C5 C6 C7 109.88(16)
C5 C6 H6A 109.7
C7 C6 H6A 109.7
C5 C6 H6B 109.7
C7 C6 H6B 109.7
H6A C6 H6B 108.2
C8 C7 C6 113.12(15)
C8 C7 H7A 109.0
C6 C7 H7A 109.0
C8 C7 H7B 109.0
C6 C7 H7B 109.0
H7A C7 H7B 107.8
C3 C8 C7 123.34(16)
C3 C8 C9 122.51(15)
C7 C8 C9 114.14(14)
C8 C9 C10 113.24(14)
C8 C9 H9A 108.9
C10 C9 H9A 108.9
C8 C9 H9B 108.9
C10 C9 H9B 108.9
H9A C9 H9B 107.7
O3 C10 C11 110.19(14)
O3 C10 C9 110.41(14)
C11 C10 C9 110.29(13)
O3 C10 C1 107.79(13)
C11 C10 C1 113.34(14)
C9 C10 C1 104.67(13)
C12 C11 C16 118.84(17)
C12 C11 C10 120.65(16)
C16 C11 C10 120.51(15)
C13 C12 C11 121.11(17)
C13 C12 H12 119.4
C11 C12 H12 119.4
C14 C13 C12 118.43(17)
C14 C13 H13 120.8
C12 C13 H13 120.8
C13 C14 C15 122.39(17)
C13 C14 N1 118.85(18)
C15 C14 N1 118.74(18)
C14 C15 C16 118.68(17)
C14 C15 H15 120.7
C16 C15 H15 120.7
C15 C16 C11 120.53(17)
C15 C16 H16 119.7
C11 C16 H16 119.7
C18 C17 C22 121.28(17)
C18 C17 S1 119.86(14)
C22 C17 S1 118.81(13)
C19 C18 C17 118.71(17)
C19 C18 H18 120.6
C17 C18 H18 120.6
C18 C19 C20 121.09(17)
C18 C19 H19 119.5
C20 C19 H19 119.5
C21 C20 C19 118.88(17)
C21 C20 C23 120.87(18)
C19 C20 C23 120.25(18)
C22 C21 C20 120.66(18)
C22 C21 H21 119.7
C20 C21 H21 119.7
C21 C22 C17 119.35(17)
C21 C22 H22 120.3
C17 C22 H22 120.3
C20 C23 H23A 109.5
C20 C23 H23B 109.5
H23A C23 H23B 109.5
C20 C23 H23C 109.5
H23A C23 H23C 109.5
H23B C23 H23C 109.5
C4 C24 H24A 109.5
C4 C24 H24B 109.5
H24A C24 H24B 109.5
C4 C24 H24C 109.5
H24A C24 H24C 109.5
H24B C24 H24C 109.5
C4 C25 H25A 109.5
C4 C25 H25B 109.5
H25A C25 H25B 109.5
C4 C25 H25C 109.5
H25A C25 H25C 109.5
H25B C25 H25C 109.5
O4 N1 O5 123.25(19)
O4 N1 C14 118.42(18)
O5 N1 C14 118.33(19)
C10 O3 H3 109.5
O2 S1 O1 118.21(8)
O2 S1 C17 108.46(8)
O1 S1 C17 106.42(8)
O2 S1 C1 109.29(8)
O1 S1 C1 105.11(7)
C17 S1 C1 109.06(8)

loop_
_geom_bond_atom_site_label_1
_geom_bond_atom_site_label_2
_geom_bond_distance
C1 C2 1.534(2)
C1 C10 1.550(2)
C1 S1 1.8050(17)
C1 H1 1.0000
C2 C3 1.516(2)
C2 H2A 0.9900
C2 H2B 0.9900
C3 C8 1.337(2)
C3 C4 1.530(2)
C4 C5 1.533(3)
C4 C24 1.535(3)
C4 C25 1.539(3)
C5 C6 1.518(3)
C5 H5A 0.9900
C5 H5B 0.9900
C6 C7 1.523(3)
C6 H6A 0.9900
C6 H6B 0.9900
C7 C8 1.505(2)
C7 H7A 0.9900
C7 H7B 0.9900
C8 C9 1.509(2)
C9 C10 1.534(2)
C9 H9A 0.9900
C9 H9B 0.9900
C10 O3 1.429(2)
C10 C11 1.529(2)
C11 C12 1.393(2)
C11 C16 1.403(2)
C12 C13 1.384(3)
C12 H12 0.9500
C13 C14 1.380(3)
C13 H13 0.9500
C14 C15 1.380(3)
C14 N1 1.473(2)
C15 C16 1.386(3)
C15 H15 0.9500
C16 H16 0.9500
C17 C18 1.389(2)
C17 C22 1.390(2)
C17 S1 1.7608(18)
C18 C19 1.389(3)
C18 H18 0.9500
C19 C20 1.397(3)
C19 H19 0.9500
C20 C21 1.397(3)
C20 C23 1.505(3)
C21 C22 1.385(3)
C21 H21 0.9500
C22 H22 0.9500
C23 H23A 0.9800
C23 H23B 0.9800
C23 H23C 0.9800
C24 H24A 0.9800
C24 H24B 0.9800
C24 H24C 0.9800
C25 H25A 0.9800
C25 H25B 0.9800
C25 H25C 0.9800
N1 O4 1.221(2)
N1 O5 1.225(3)
O1 S1 1.4547(12)
O2 S1 1.4387(13)
O3 H3 0.8400
